data_4322770
loop_
_publ_author_name
'Michael A. Beswick'
'Nick Choi'
'Christopher N. Harmer'
'Alexander D. Hopkins'
'Mary McPartlin'
'Michael A. Paver'
'Paul R. Raithby'
'Alexander Steiner'
'Mustafa Tombul'
'Dominic S. Wright'

_publ_section_title
;
 Heterobimetallic (Imido)antimony/Lithium Cages Containing [Sb(NR)3]3-
 Trianions
;
_journal_name_full 'Inorganic Chemistry'
_journal_page_first 2177
_journal_page_last 2182
_journal_paper_doi 10.1021/ic971090k
_journal_volume 37
_journal_year 1998
_chemical_formula_sum 'C12 H27 Li3 N3 Sb'
_chemical_formula_weight 355.94
_chemical_name_systematic
; 
 ? 
;
_space_group_IT_number 14
_symmetry_cell_setting monoclinic
_symmetry_space_group_name_Hall '-P 2ybc'
_symmetry_space_group_name_H-M 'P 1 21/c 1'
_atom_sites_solution_hydrogens geom
_atom_sites_solution_primary direct
_atom_sites_solution_secondary difmap
_audit_creation_method SHELXL
_cell_angle_alpha 90.00
_cell_angle_beta 111.331(12)
_cell_angle_gamma 90.00
_cell_formula_units_Z 4
_cell_length_a 9.9942(12)
_cell_length_b 17.421(2)
_cell_length_c 10.680(2)
_cell_measurement_temperature 193(2)
_cell_volume 1732.1(5)
_computing_structure_refinement 'SHELXL-93 (Sheldrick, 1993)'
_computing_structure_solution 'SHELXS-86 (Sheldrick, 1990)'
_diffrn_ambient_temperature 193(2)
_diffrn_radiation_monochromator graphite
_diffrn_radiation_source 'fine-focus sealed tube'
_diffrn_radiation_type MoK\a
_diffrn_radiation_wavelength 0.71073
_diffrn_reflns_av_R_equivalents 0.0315
_diffrn_reflns_av_sigmaI/netI 0.0618
_diffrn_reflns_limit_h_max 11
_diffrn_reflns_limit_h_min -1
_diffrn_reflns_limit_k_max 1
_diffrn_reflns_limit_k_min -20
_diffrn_reflns_limit_l_max 12
_diffrn_reflns_limit_l_min -12
_diffrn_reflns_number 3644
_diffrn_reflns_theta_max 25.01
_diffrn_reflns_theta_min 2.19
_exptl_absorpt_coefficient_mu 1.580
_exptl_absorpt_correction_T_max 1.000
_exptl_absorpt_correction_T_min 0.470
_exptl_absorpt_correction_type psi-scans
_exptl_crystal_colour colourless
_exptl_crystal_density_diffrn 1.365
_exptl_crystal_F_000 720
_exptl_crystal_size_max 0.46
_exptl_crystal_size_mid 0.22
_exptl_crystal_size_min 0.12
_refine_diff_density_max 1.004
_refine_diff_density_min -0.877
_refine_diff_density_rms 0.119
_refine_ls_extinction_method none
_refine_ls_goodness_of_fit_all 1.129
_refine_ls_goodness_of_fit_obs 1.208
_refine_ls_matrix_type full
_refine_ls_number_parameters 172
_refine_ls_number_reflns 2498
_refine_ls_number_restraints 54
_refine_ls_restrained_S_all 1.205
_refine_ls_restrained_S_obs 1.190
_refine_ls_R_factor_all 0.0982
_refine_ls_R_factor_obs 0.0491
_refine_ls_shift/esd_max -0.008
_refine_ls_shift/esd_mean 0.001
_refine_ls_structure_factor_coef Fsqd
_refine_ls_weighting_details 'w=1/[\s^2^(Fo^2^)+(0.0498P)^2^+0.0382P] where P=(Fo^2^+2Fc^2^)/3'
_refine_ls_weighting_scheme calc
_refine_ls_wR_factor_all 0.1494
_refine_ls_wR_factor_obs 0.1057
_reflns_number_observed 1526
_reflns_number_total 2871
_reflns_observed_criterion >2sigma(I)
_cod_data_source_file ic971090k_1.cif
_cod_data_source_block ab262
_cod_depositor_comments
;
The following automatic conversions were performed:

'_refine_ls_weighting_scheme' value 'calc
w=1/[\s^2^(Fo^2^)+(0.0498P)^2^+0.0382P] where P=(Fo^2^+2Fc^2^)/3' was
changed to 'calc'. New tag '_refine_ls_weighting_details' was
created. The value of the new tag was set to
'w=1/[\s^2^(Fo^2^)+(0.0498P)^2^+0.0382P] where P=(Fo^2^+2Fc^2^)/3'.

Automatic conversion script
Id: cif_fix_values 3143 2015-03-26 13:38:13Z robertas 
;
_cod_original_cell_volume 1732.1(4)
_cod_database_code 4322770

loop_
_symmetry_equiv_pos_as_xyz
'x, y, z'
'-x, y+1/2, -z+1/2'
'-x, -y, -z'
'x, -y-1/2, z-1/2'

loop_
_atom_site_aniso_label
_atom_site_aniso_U_11
_atom_site_aniso_U_22
_atom_site_aniso_U_33
_atom_site_aniso_U_23
_atom_site_aniso_U_13
_atom_site_aniso_U_12
Sb1 0.0248(3) 0.0576(4) 0.0450(3) -0.0029(3) 0.0116(2) -0.0004(4)
Li1 0.055(10) 0.083(14) 0.066(10) 0.008(9) 0.018(9) -0.011(10)
Li2 0.050(9) 0.066(12) 0.079(11) -0.004(9) 0.017(8) 0.012(9)
Li3 0.053(10) 0.088(14) 0.073(11) -0.003(10) 0.023(9) 0.003(10)
N1 0.026(3) 0.039(4) 0.047(4) 0.007(3) 0.012(3) 0.009(3)
N2 0.041(4) 0.052(4) 0.032(3) -0.010(3) 0.012(3) 0.004(3)
N3 0.040(4) 0.030(4) 0.049(4) 0.001(3) 0.015(3) -0.005(3)
C1 0.031(4) 0.049(6) 0.052(5) 0.004(4) 0.001(4) 0.012(4)
C11 0.077(8) 0.051(7) 0.115(9) 0.027(6) 0.042(7) 0.035(6)
C12 0.085(8) 0.106(10) 0.048(6) 0.016(6) -0.019(6) -0.025(8)
C13 0.059(6) 0.063(7) 0.058(6) 0.024(5) 0.017(5) 0.008(5)
C2 0.039(5) 0.039(5) 0.043(4) -0.007(4) 0.022(4) -0.002(4)
C21 0.073(7) 0.066(7) 0.045(5) -0.005(5) 0.031(5) -0.002(6)
C22 0.071(7) 0.113(11) 0.067(6) 0.004(6) 0.029(6) -0.029(7)
C23 0.081(8) 0.078(9) 0.115(9) -0.007(7) 0.038(7) 0.029(7)
C3 0.041(5) 0.039(5) 0.044(5) -0.001(4) 0.009(4) -0.007(4)
C31 0.055(6) 0.057(7) 0.055(5) -0.008(5) 0.006(5) -0.016(5)
C32 0.068(7) 0.080(8) 0.065(6) 0.013(6) 0.014(5) -0.041(6)
C33 0.079(8) 0.036(6) 0.087(7) -0.010(5) 0.015(6) 0.005(6)

loop_
_atom_site_label
_atom_site_type_symbol
_atom_site_fract_x
_atom_site_fract_y
_atom_site_fract_z
_atom_site_U_iso_or_equiv
_atom_site_thermal_displace_type
_atom_site_occupancy
_atom_site_calc_flag
_atom_site_refinement_flags
_atom_site_disorder_group
Sb1 Sb 0.77568(5) 0.00322(4) 0.04868(5) 0.0428(2) Uani 1 d D .
Li1 Li 0.5580(12) -0.1103(7) -0.0294(12) 0.069(5) Uani 1 d D .
Li2 Li 0.5297(12) 0.0759(7) -0.1353(12) 0.067(5) Uani 1 d D .
Li3 Li 0.5965(12) 0.0358(7) 0.1942(12) 0.071(5) Uani 1 d D .
N1 N 0.6817(6) -0.0635(3) 0.1552(6) 0.038(2) Uani 1 d D .
N2 N 0.6229(6) -0.0298(4) -0.1327(5) 0.042(2) Uani 1 d D .
N3 N 0.6561(6) 0.0982(3) 0.0603(6) 0.040(2) Uani 1 d D .
C1 C 0.7757(7) -0.1119(4) 0.2649(7) 0.048(2) Uani 1 d D .
C11 C 0.8552(11) -0.1712(6) 0.2130(11) 0.079(3) Uani 1 d D .
H11A H 0.7855(11) -0.2022(6) 0.1425(11) 0.119 Uiso 1 calc R .
H11B H 0.9119(11) -0.2047(6) 0.2871(11) 0.119 Uiso 1 calc R .
H11C H 0.9193(11) -0.1449(6) 0.1759(11) 0.119 Uiso 1 calc R .
C12 C 0.8848(11) -0.0637(6) 0.3745(8) 0.092(4) Uani 1 d D .
H12A H 0.8341(11) -0.0256(6) 0.4082(8) 0.137 Uiso 1 calc R .
H12B H 0.9486(11) -0.0374(6) 0.3370(8) 0.137 Uiso 1 calc R .
H12C H 0.9418(11) -0.0972(6) 0.4484(8) 0.137 Uiso 1 calc R .
C13 C 0.6790(9) -0.1559(5) 0.3227(8) 0.061(3) Uani 1 d D .
H13A H 0.6261(9) -0.1194(5) 0.3572(8) 0.092 Uiso 1 calc R .
H13B H 0.7380(9) -0.1892(5) 0.3959(8) 0.092 Uiso 1 calc R .
H13C H 0.6107(9) -0.1873(5) 0.2519(8) 0.092 Uiso 1 calc R .
C2 C 0.6706(7) -0.0506(4) -0.2429(7) 0.039(2) Uani 1 d D .
C21 C 0.5353(9) -0.0761(6) -0.3598(7) 0.058(3) Uani 1 d D .
H21A H 0.4664(9) -0.0336(6) -0.3859(7) 0.088 Uiso 1 calc R .
H21B H 0.4918(9) -0.1200(6) -0.3315(7) 0.088 Uiso 1 calc R .
H21C H 0.5613(9) -0.0909(6) -0.4365(7) 0.088 Uiso 1 calc R .
C22 C 0.7394(11) 0.0173(6) -0.2872(10) 0.083(4) Uani 1 d D .
H22A H 0.6715(11) 0.0603(6) -0.3124(10) 0.124 Uiso 1 calc R .
H22B H 0.7639(11) 0.0022(6) -0.3647(10) 0.124 Uiso 1 calc R .
H22C H 0.8267(11) 0.0329(6) -0.2131(10) 0.124 Uiso 1 calc R .
C23 C 0.7762(11) -0.1173(6) -0.2038(12) 0.090(4) Uani 1 d D .
H23A H 0.7322(11) -0.1609(6) -0.1754(12) 0.136 Uiso 1 calc R .
H23B H 0.8634(11) -0.1016(6) -0.1296(12) 0.136 Uiso 1 calc R .
H23C H 0.8009(11) -0.1322(6) -0.2812(12) 0.136 Uiso 1 calc R .
C3 C 0.7306(7) 0.1721(4) 0.1035(6) 0.043(2) Uani 1 d D .
C31 C 0.8431(9) 0.1643(6) 0.2452(7) 0.060(3) Uani 1 d D .
H31A H 0.9149(9) 0.1260(6) 0.2450(7) 0.090 Uiso 1 calc R .
H31B H 0.7963(9) 0.1480(6) 0.3070(7) 0.090 Uiso 1 calc R .
H31C H 0.8903(9) 0.2139(6) 0.2745(7) 0.090 Uiso 1 calc R .
C32 C 0.8041(10) 0.1990(7) 0.0086(9) 0.074(3) Uani 1 d D .
H32A H 0.8763(10) 0.1611(7) 0.0076(9) 0.111 Uiso 1 calc R .
H32B H 0.8509(10) 0.2485(7) 0.0394(9) 0.111 Uiso 1 calc R .
H32C H 0.7323(10) 0.2046(7) -0.0824(9) 0.111 Uiso 1 calc R .
C33 C 0.6188(10) 0.2318(5) 0.1033(10) 0.072(3) Uani 1 d D .
H33A H 0.5707(10) 0.2153(5) 0.1639(10) 0.107 Uiso 1 calc R .
H33B H 0.5477(10) 0.2373(5) 0.0120(10) 0.107 Uiso 1 calc R .
H33C H 0.6663(10) 0.2813(5) 0.1338(10) 0.107 Uiso 1 calc R .

loop_
_atom_type_symbol
_atom_type_description
_atom_type_scat_dispersion_real
_atom_type_scat_dispersion_imag
_atom_type_scat_source
C C 0.0033 0.0016 'International Tables Vol C Tables 4.2.6.8 and 6.1.1.4'
H H 0.0000 0.0000 'International Tables Vol C Tables 4.2.6.8 and 6.1.1.4'
Li Li -0.0003 0.0001 'International Tables Vol C Tables 4.2.6.8 and 6.1.1.4'
N N 0.0061 0.0033 'International Tables Vol C Tables 4.2.6.8 and 6.1.1.4'
Sb Sb -0.5866 1.5461 'International Tables Vol C Tables 4.2.6.8 and 6.1.1.4'

loop_
_geom_angle_atom_site_label_1
_geom_angle_atom_site_label_2
_geom_angle_atom_site_label_3
_geom_angle
_geom_angle_site_symmetry_1
_geom_angle_site_symmetry_3
_geom_angle_publ_flag
N2 Sb1 N3 91.9(2) . . ?
N2 Sb1 N1 91.8(2) . . ?
N3 Sb1 N1 91.6(2) . . ?
N2 Sb1 Li3 99.9(3) . . ?
N3 Sb1 Li3 46.4(3) . . ?
N1 Sb1 Li3 46.1(3) . . ?
N2 Sb1 Li2 46.6(3) . . ?
N3 Sb1 Li2 46.3(3) . . ?
N1 Sb1 Li2 100.3(3) . . ?
Li3 Sb1 Li2 74.2(3) . . ?
N2 Sb1 Li1 45.8(3) . . ?
N3 Sb1 Li1 100.2(3) . . ?
N1 Sb1 Li1 47.0(3) . . ?
Li3 Sb1 Li1 74.3(4) . . ?
Li2 Sb1 Li1 74.2(4) . . ?
N2 Li1 N3 111.2(6) . 3_655 ?
N2 Li1 N1 92.7(5) . . ?
N3 Li1 N1 109.8(6) 3_655 . ?
N2 Li1 Li3 56.5(4) . 3_655 ?
N3 Li1 Li3 56.2(5) 3_655 3_655 ?
N1 Li1 Li3 120.8(5) . 3_655 ?
N2 Li1 Li2 121.3(6) . 3_655 ?
N3 Li1 Li2 55.6(5) 3_655 3_655 ?
N1 Li1 Li2 55.6(4) . 3_655 ?
Li3 Li1 Li2 95.9(7) 3_655 3_655 ?
N2 Li1 C33 133.7(6) . 3_655 ?
N3 Li1 C33 59.9(3) 3_655 3_655 ?
N1 Li1 C33 133.6(6) . 3_655 ?
Li3 Li1 C33 91.9(6) 3_655 3_655 ?
Li2 Li1 C33 92.1(6) 3_655 3_655 ?
N2 Li1 Sb1 46.8(3) . . ?
N3 Li1 Sb1 128.3(6) 3_655 . ?
N1 Li1 Sb1 47.0(3) . . ?
Li3 Li1 Sb1 93.6(4) 3_655 . ?
Li2 Li1 Sb1 93.3(4) 3_655 . ?
C33 Li1 Sb1 171.8(6) 3_655 . ?
N2 Li1 Li2 33.7(4) . . ?
N3 Li1 Li2 83.9(4) 3_655 . ?
N1 Li1 Li2 83.7(3) . . ?
Li3 Li1 Li2 41.5(4) 3_655 . ?
Li2 Li1 Li2 89.9(4) 3_655 . ?
C33 Li1 Li2 133.3(5) 3_655 . ?
Sb1 Li1 Li2 52.9(2) . . ?
N2 Li1 Li3 83.6(4) . . ?
N3 Li1 Li3 83.2(5) 3_655 . ?
N1 Li1 Li3 33.5(4) . . ?
Li3 Li1 Li3 89.3(4) 3_655 . ?
Li2 Li1 Li3 41.6(4) 3_655 . ?
C33 Li1 Li3 133.5(5) 3_655 . ?
Sb1 Li1 Li3 52.7(2) . . ?
Li2 Li1 Li3 59.87(15) . . ?
N3 Li2 N2 92.7(5) . . ?
N3 Li2 N1 110.8(6) . 3_655 ?
N2 Li2 N1 110.5(6) . 3_655 ?
N3 Li2 Li3 121.1(6) . 3_655 ?
N2 Li2 Li3 56.1(4) . 3_655 ?
N1 Li2 Li3 55.7(5) 3_655 3_655 ?
N3 Li2 Li1 55.8(4) . 3_655 ?
N2 Li2 Li1 121.1(5) . 3_655 ?
N1 Li2 Li1 56.4(5) 3_655 3_655 ?
Li3 Li2 Li1 96.1(7) 3_655 3_655 ?
N3 Li2 C13 133.1(6) . 3_655 ?
N2 Li2 C13 134.2(6) . 3_655 ?
N1 Li2 C13 59.3(3) 3_655 3_655 ?
Li3 Li2 C13 92.0(6) 3_655 3_655 ?
Li1 Li2 C13 91.5(6) 3_655 3_655 ?
N3 Li2 Sb1 47.0(3) . . ?
N2 Li2 Sb1 46.8(3) . . ?
N1 Li2 Sb1 128.7(6) 3_655 . ?
Li3 Li2 Sb1 93.6(5) 3_655 . ?
Li1 Li2 Sb1 93.5(4) 3_655 . ?
C13 Li2 Sb1 172.0(6) 3_655 . ?
N3 Li2 Li3 33.7(4) . . ?
N2 Li2 Li3 83.4(3) . . ?
N1 Li2 Li3 83.9(4) 3_655 . ?
Li3 Li2 Li3 89.5(4) 3_655 . ?
Li1 Li2 Li3 41.7(4) 3_655 . ?
C13 Li2 Li3 132.9(5) 3_655 . ?
Sb1 Li2 Li3 52.8(2) . . ?
N3 Li2 Li1 84.0(4) . . ?
N2 Li2 Li1 33.2(4) . . ?
N1 Li2 Li1 83.8(5) 3_655 . ?
Li3 Li2 Li1 41.5(4) 3_655 . ?
Li1 Li2 Li1 90.1(4) 3_655 . ?
C13 Li2 Li1 133.3(5) 3_655 . ?
Sb1 Li2 Li1 53.0(2) . . ?
Li3 Li2 Li1 60.09(15) . . ?
N1 Li3 N3 93.4(5) . . ?
N1 Li3 N2 111.6(6) . 3_655 ?
N3 Li3 N2 110.6(6) . 3_655 ?
N1 Li3 Li2 56.6(4) . 3_655 ?
N3 Li3 Li2 122.2(5) . 3_655 ?
N2 Li3 Li2 56.5(5) 3_655 3_655 ?
N1 Li3 Li1 122.9(6) . 3_655 ?
N3 Li3 Li1 56.4(4) . 3_655 ?
N2 Li3 Li1 55.7(5) 3_655 3_655 ?
Li2 Li3 Li1 97.0(7) 3_655 3_655 ?
N1 Li3 C21 134.9(6) . 3_655 ?
N3 Li3 C21 131.7(6) . 3_655 ?
N2 Li3 C21 59.7(3) 3_655 3_655 ?
Li2 Li3 C21 92.9(6) 3_655 3_655 ?
Li1 Li3 C21 90.2(6) 3_655 3_655 ?
N1 Li3 Sb1 47.2(3) . . ?
N3 Li3 Sb1 47.1(3) . . ?
N2 Li3 Sb1 129.2(6) 3_655 . ?
Li2 Li3 Sb1 94.3(4) 3_655 . ?
Li1 Li3 Sb1 94.4(5) 3_655 . ?
C21 Li3 Sb1 171.0(5) 3_655 . ?
N1 Li3 Li2 84.4(4) . . ?
N3 Li3 Li2 33.7(4) . . ?
N2 Li3 Li2 84.0(4) 3_655 . ?
Li2 Li3 Li2 90.5(4) 3_655 . ?
Li1 Li3 Li2 42.5(4) 3_655 . ?
C21 Li3 Li2 132.5(5) 3_655 . ?
Sb1 Li3 Li2 53.0(2) . . ?
N1 Li3 Li1 34.2(4) . . ?
N3 Li3 Li1 84.0(3) . . ?
N2 Li3 Li1 84.4(4) 3_655 . ?
Li2 Li3 Li1 42.3(4) 3_655 . ?
Li1 Li3 Li1 90.7(4) 3_655 . ?
C21 Li3 Li1 134.9(5) 3_655 . ?
Sb1 Li3 Li1 53.0(2) . . ?
Li2 Li3 Li1 60.04(15) . . ?
C1 N1 Li3 121.2(6) . . ?
C1 N1 Li2 110.9(5) . 3_655 ?
Li3 N1 Li2 67.7(5) . 3_655 ?
C1 N1 Li1 121.2(5) . . ?
Li3 N1 Li1 112.3(6) . . ?
Li2 N1 Li1 68.0(5) 3_655 . ?
C1 N1 Sb1 118.2(4) . . ?
Li3 N1 Sb1 86.7(4) . . ?
Li2 N1 Sb1 130.9(5) 3_655 . ?
Li1 N1 Sb1 86.0(4) . . ?
C2 N2 Li1 121.7(6) . . ?
C2 N2 Li3 110.6(5) . 3_655 ?
Li1 N2 Li3 67.8(5) . 3_655 ?
C2 N2 Li2 119.2(5) . . ?
Li1 N2 Li2 113.1(7) . . ?
Li3 N2 Li2 67.4(5) 3_655 . ?
C2 N2 Sb1 118.4(4) . . ?
Li1 N2 Sb1 87.5(4) . . ?
Li3 N2 Sb1 130.9(4) 3_655 . ?
Li2 N2 Sb1 86.6(4) . . ?
C3 N3 Li3 119.1(5) . . ?
C3 N3 Li2 122.6(6) . . ?
Li3 N3 Li2 112.5(6) . . ?
C3 N3 Li1 109.8(5) . 3_655 ?
Li3 N3 Li1 67.4(5) . 3_655 ?
Li2 N3 Li1 68.6(5) . 3_655 ?
C3 N3 Sb1 118.6(4) . . ?
Li3 N3 Sb1 86.5(4) . . ?
Li2 N3 Sb1 86.7(4) . . ?
Li1 N3 Sb1 131.5(5) 3_655 . ?
N1 C1 C11 111.4(6) . . ?
N1 C1 C12 111.4(6) . . ?
C11 C1 C12 109.2(8) . . ?
N1 C1 C13 107.1(6) . . ?
C11 C1 C13 107.3(7) . . ?
C12 C1 C13 110.3(7) . . ?
N2 C2 C23 111.3(7) . . ?
N2 C2 C22 111.8(6) . . ?
C23 C2 C22 109.3(8) . . ?
N2 C2 C21 106.0(5) . . ?
C23 C2 C21 108.7(7) . . ?
C22 C2 C21 109.5(7) . . ?
N3 C3 C33 108.0(6) . . ?
N3 C3 C32 111.8(6) . . ?
C33 C3 C32 108.5(7) . . ?
N3 C3 C31 109.8(6) . . ?
C33 C3 C31 109.6(7) . . ?
C32 C3 C31 109.1(7) . . ?

loop_
_geom_bond_atom_site_label_1
_geom_bond_atom_site_label_2
_geom_bond_distance
_geom_bond_site_symmetry_2
_geom_bond_publ_flag
Sb1 N2 2.064(5) . ?
Sb1 N3 2.071(5) . ?
Sb1 N1 2.075(5) . ?
Sb1 Li3 2.822(11) . ?
Sb1 Li2 2.828(11) . ?
Sb1 Li1 2.832(11) . ?
Li1 N2 2.031(12) . ?
Li1 N3 2.054(12) 3_655 ?
Li1 N1 2.076(13) . ?
Li1 Li3 2.28(2) 3_655 ?
Li1 Li2 2.31(2) 3_655 ?
Li1 C33 2.686(14) 3_655 ?
Li1 Li2 3.41(2) . ?
Li1 Li3 3.41(2) . ?
Li2 N3 2.048(12) . ?
Li2 N2 2.059(13) . ?
Li2 N1 2.057(12) 3_655 ?
Li2 Li3 2.28(2) 3_655 ?
Li2 Li1 2.31(2) 3_655 ?
Li2 C13 2.694(14) 3_655 ?
Li2 Li3 3.41(2) . ?
Li3 N1 2.037(12) . ?
Li3 N3 2.049(13) . ?
Li3 N2 2.051(12) 3_655 ?
Li3 Li2 2.28(2) 3_655 ?
Li3 Li1 2.28(2) 3_655 ?
Li3 C21 2.656(14) 3_655 ?
N1 C1 1.472(7) . ?
N1 Li2 2.057(12) 3_655 ?
N2 C2 1.468(7) . ?
N2 Li3 2.051(12) 3_655 ?
N3 C3 1.474(7) . ?
N3 Li1 2.054(12) 3_655 ?
C1 C11 1.526(7) . ?
C1 C12 1.528(7) . ?
C1 C13 1.528(7) . ?
C2 C23 1.522(7) . ?
C2 C22 1.527(7) . ?
C2 C21 1.535(7) . ?
C3 C33 1.527(7) . ?
C3 C32 1.526(7) . ?
C3 C31 1.528(6) . ?
